data_2016105
loop_
_publ_author_name
'Delgado, Gerzon E.'
'Mora, Asilo\'e J.'
'Uzc\'ategui, Jorge'
'Bahsas, Ali'
'Brice\~no, Alexander'

_publ_section_title
;
 (<i>S</i>)-5-Benzylimidazolidine-2,4-dione monohydrate
;
_journal_coeditor_code SK3128
_journal_issue 8
_journal_name_full 'Acta Crystallographica Section C'
_journal_page_first o448
_journal_page_last o450
_journal_paper_doi 10.1107/S0108270107028090
_journal_volume 63
_journal_year 2007
_chemical_formula_iupac 'C10 H10 N2 O2, H2 O'
_chemical_formula_moiety 'C10 H10 N2 O2, H2 O'
_chemical_formula_sum 'C10 H12 N2 O3'
_chemical_formula_weight 208.22
_chemical_name_common 'L-5-benzylhydantoin monohydrate'
_chemical_name_systematic
;
(S)-5-Benzylimidazolidine-2,4-dione monohydrate
;
_space_group_IT_number 4
_symmetry_cell_setting monoclinic
_symmetry_space_group_name_Hall 'P 2yb'
_symmetry_space_group_name_H-M 'P 1 21 1'
_atom_sites_solution_hydrogens geom
_atom_sites_solution_primary direct
_atom_sites_solution_secondary difmap
_audit_creation_method SHELXL-97
_cell_angle_alpha 90.00
_cell_angle_beta 99.05(3)
_cell_angle_gamma 90.00
_cell_formula_units_Z 2
_cell_length_a 6.229(2)
_cell_length_b 6.244(3)
_cell_length_c 14.475(3)
_cell_measurement_reflns_used 25
_cell_measurement_temperature 293(2)
_cell_measurement_theta_max 36.72
_cell_measurement_theta_min 28.16
_cell_volume 556.0(3)
_computing_cell_refinement
;
MSC/AFC Diffractometer Control Software
;
_computing_data_collection
;
MSC/AFC Difractometer Control Software
(Molecular Structure Corporation, 1993)
;
_computing_data_reduction
;
TEXSAN  (Molecular Structure Corporation, 1995)
;
_computing_molecular_graphics 'DIAMOND (Brandenburg, 2001)'
_computing_publication_material 'PLATON (Spek, 2003) and publCIF (Westrip, 2007)'
_computing_structure_refinement 'SHELXL97 (Sheldrick, 1997)'
_computing_structure_solution 'SHELXS97 (Sheldrick, 1997)'
_diffrn_ambient_temperature 297(2)
_diffrn_measured_fraction_theta_full 0.999
_diffrn_measured_fraction_theta_max 0.999
_diffrn_measurement_device_type 'Rigaku AFC-7S'
_diffrn_measurement_method \w-2\q
_diffrn_radiation_monochromator graphite
_diffrn_radiation_source 'normal-focus sealed tube'
_diffrn_radiation_type MoK\a
_diffrn_radiation_wavelength 0.71069
_diffrn_reflns_av_R_equivalents 0.0057
_diffrn_reflns_av_sigmaI/netI 0.0130
_diffrn_reflns_limit_h_max 7
_diffrn_reflns_limit_h_min 0
_diffrn_reflns_limit_k_max 7
_diffrn_reflns_limit_k_min 0
_diffrn_reflns_limit_l_max 17
_diffrn_reflns_limit_l_min -17
_diffrn_reflns_number 1192
_diffrn_reflns_theta_full 25.00
_diffrn_reflns_theta_max 25.00
_diffrn_reflns_theta_min 2.85
_diffrn_standards_decay_% 0
_diffrn_standards_interval_count 150
_diffrn_standards_number 3
_exptl_absorpt_coefficient_mu 0.093
_exptl_absorpt_correction_type none
_exptl_crystal_colour colourless
_exptl_crystal_density_diffrn 1.244
_exptl_crystal_density_method 'not measured'
_exptl_crystal_description laminar
_exptl_crystal_F_000 220
_exptl_crystal_size_max 0.40
_exptl_crystal_size_mid 0.36
_exptl_crystal_size_min 0.20
_refine_diff_density_max 0.558
_refine_diff_density_min -0.270
_refine_ls_extinction_method none
_refine_ls_goodness_of_fit_ref 1.061
_refine_ls_hydrogen_treatment constr
_refine_ls_matrix_type full
_refine_ls_number_parameters 138
_refine_ls_number_reflns 1088
_refine_ls_number_restraints 1
_refine_ls_restrained_S_all 1.061
_refine_ls_R_factor_all 0.0526
_refine_ls_R_factor_gt 0.0466
_refine_ls_shift/su_max 0.003
_refine_ls_shift/su_mean 0.000
_refine_ls_structure_factor_coef Fsqd
_refine_ls_weighting_details 'calc w=1/[\s^2^(Fo^2^)+(0.0901P)^2^+0.1492P] where P=(Fo^2^+2Fc^2^)/3'
_refine_ls_weighting_scheme calc
_refine_ls_wR_factor_gt 0.1346
_refine_ls_wR_factor_ref 0.1408
_reflns_number_gt 976
_reflns_number_total 1088
_reflns_threshold_expression I>2\s(I)
_cod_data_source_file sk3128.cif
_cod_data_source_block I
_cod_original_sg_symbol_H-M 'P 21'
_cod_database_code 2016105
_cod_database_fobs_code 2016105

loop_
_symmetry_equiv_pos_as_xyz
'x, y, z'
'-x, y+1/2, -z'

loop_
_atom_site_type_symbol
_atom_site_label
_atom_site_fract_x
_atom_site_fract_y
_atom_site_fract_z
_atom_site_U_iso_or_equiv
_atom_site_adp_type
_atom_site_calc_flag
_atom_site_refinement_flags
_atom_site_occupancy
N N1 0.3885(4) 1.1282(5) 0.1167(2) 0.0448(8) Uani d . 1
H H1 0.2502 1.1467 0.1105 0.054 Uiso calc R 1
C C2 0.4809(5) 0.9464(6) 0.0966(2) 0.0404(8) Uani d . 1
O O2 0.3953(4) 0.7774(5) 0.06779(19) 0.0538(7) Uani d . 1
N N3 0.7053(4) 0.9776(5) 0.1134(2) 0.0414(7) Uani d . 1
H H3 0.7993 0.8802 0.1067 0.050 Uiso calc R 1
C C4 0.7559(5) 1.1784(6) 0.1412(2) 0.0428(8) Uani d . 1
O O4 0.9417(4) 1.2550(5) 0.15754(19) 0.0559(7) Uani d . 1
C C5 0.5459(5) 1.2921(6) 0.1501(3) 0.0457(8) Uani d . 1
H H5 0.5267 1.4162 0.1082 0.055 Uiso calc R 1
C C6 0.5379(7) 1.3635(7) 0.2513(3) 0.0607(10) Uani d . 1
H H6A 0.6487 1.4715 0.2691 0.073 Uiso calc R 1
H H6B 0.3977 1.4284 0.2542 0.073 Uiso calc R 1
C C7 0.5730(7) 1.1823(8) 0.3196(3) 0.0606(10) Uani d . 1
C C11 0.8120(10) 0.9725(17) 0.4309(4) 0.113(2) Uani d . 1
H H11 0.9500 0.9474 0.4642 0.136 Uiso calc R 1
C C8 0.4061(9) 1.0438(10) 0.3314(3) 0.0791(15) Uani d . 1
H H8 0.2675 1.0678 0.2986 0.095 Uiso calc R 1
C C9 0.4420(10) 0.8701(13) 0.3911(4) 0.101(2) Uani d . 1
H H9 0.3295 0.7760 0.3973 0.121 Uiso calc R 1
C C10 0.646(2) 0.8380(14) 0.4412(4) 0.121(3) Uani d . 1
H H10 0.6699 0.7234 0.4825 0.145 Uiso calc R 1
C C12 0.7775(9) 1.1473(13) 0.3708(3) 0.0853(16) Uani d . 1
H H12 0.8911 1.2404 0.3649 0.102 Uiso calc R 1
O O1W -0.0237(5) 0.6599(6) 0.0681(3) 0.0877(12) Uani d . 1
H H1W -0.0242 0.5249 0.1036 0.132 Uiso d . 1
H H2W 0.1128 0.6900 0.0688 0.132 Uiso d . 1

loop_
_atom_site_aniso_label
_atom_site_aniso_U_11
_atom_site_aniso_U_22
_atom_site_aniso_U_33
_atom_site_aniso_U_12
_atom_site_aniso_U_13
_atom_site_aniso_U_23
N1 0.0285(12) 0.0458(19) 0.0591(16) 0.0041(13) 0.0034(11) -0.0047(14)
C2 0.0308(15) 0.0403(19) 0.0510(18) -0.0002(15) 0.0089(13) 0.0034(14)
O2 0.0406(12) 0.0442(14) 0.0771(17) -0.0078(12) 0.0106(11) -0.0098(13)
N3 0.0274(12) 0.0367(15) 0.0610(16) 0.0024(12) 0.0094(11) 0.0023(13)
C4 0.0337(15) 0.0431(18) 0.0517(17) -0.0005(15) 0.0071(12) 0.0052(16)
O4 0.0391(12) 0.0527(16) 0.0747(16) -0.0087(13) 0.0047(11) -0.0008(13)
C5 0.0402(16) 0.0371(17) 0.0596(19) 0.0021(16) 0.0074(14) 0.0010(16)
C6 0.059(2) 0.053(2) 0.071(2) 0.0029(19) 0.0121(18) -0.019(2)
C7 0.066(2) 0.068(3) 0.0496(18) 0.004(2) 0.0139(17) -0.014(2)
C11 0.124(5) 0.144(7) 0.069(3) 0.033(6) 0.013(3) 0.024(4)
C8 0.087(3) 0.091(4) 0.064(3) -0.001(3) 0.029(2) -0.006(3)
C9 0.133(6) 0.099(5) 0.080(3) -0.004(4) 0.047(4) 0.007(4)
C10 0.189(8) 0.106(6) 0.075(4) 0.025(6) 0.045(4) 0.029(4)
C12 0.083(3) 0.111(5) 0.059(2) 0.003(4) 0.004(2) -0.003(3)
O1W 0.0459(15) 0.0506(18) 0.172(3) 0.0047(15) 0.0342(18) 0.009(2)

loop_
_atom_type_symbol
_atom_type_description
_atom_type_scat_dispersion_real
_atom_type_scat_dispersion_imag
_atom_type_scat_source
C C 0.0033 0.0016 'International Tables Vol C Tables 4.2.6.8 and 6.1.1.4'
H H 0.0000 0.0000 'International Tables Vol C Tables 4.2.6.8 and 6.1.1.4'
N N 0.0061 0.0033 'International Tables Vol C Tables 4.2.6.8 and 6.1.1.4'
O O 0.0106 0.0060 'International Tables Vol C Tables 4.2.6.8 and 6.1.1.4'

loop_
_geom_angle_atom_site_label_1
_geom_angle_atom_site_label_2
_geom_angle_atom_site_label_3
_geom_angle
_geom_angle_publ_flag
C2 N1 C5 112.6(3) yes
C2 N1 H1 123.7 ?
C5 N1 H1 123.7 ?
O2 C2 N1 129.2(3) yes
O2 C2 N3 123.3(3) yes
N1 C2 N3 107.5(3) ?
C4 N3 C2 111.4(3) ?
C4 N3 H3 124.3 ?
C2 N3 H3 124.3 ?
O4 C4 N3 125.9(3) yes
O4 C4 C5 126.6(4) yes
N3 C4 C5 107.4(3) ?
N1 C5 C4 100.9(3) ?
N1 C5 C6 113.7(3) ?
C4 C5 C6 112.0(3) ?
N1 C5 H5 110.0 ?
C4 C5 H5 110.0 ?
C6 C5 H5 110.0 ?
C7 C6 C5 112.7(3) ?
C7 C6 H6A 109.0 ?
C5 C6 H6A 109.0 ?
C7 C6 H6B 109.0 ?
C5 C6 H6B 109.0 ?
H6A C6 H6B 107.8 ?
C8 C7 C12 118.7(5) ?
C8 C7 C6 121.3(4) ?
C12 C7 C6 119.9(5) ?
C10 C11 C12 120.4(6) ?
C10 C11 H11 119.8 ?
C12 C11 H11 119.8 ?
C9 C8 C7 121.1(6) ?
C9 C8 H8 119.5 ?
C7 C8 H8 119.5 ?
C10 C9 C8 119.3(7) ?
C10 C9 H9 120.3 ?
C8 C9 H9 120.3 ?
C11 C10 C9 120.6(7) ?
C11 C10 H10 119.7 ?
C9 C10 H10 119.7 ?
C7 C12 C11 119.8(7) ?
C7 C12 H12 120.1 ?
C11 C12 H12 120.1 ?
H1W O1W H2W 105 ?

loop_
_geom_bond_atom_site_label_1
_geom_bond_atom_site_label_2
_geom_bond_distance
_geom_bond_publ_flag
N1 C2 1.325(5) yes
N1 C5 1.447(5) yes
N1 H1 0.8600 ?
C2 O2 1.226(5) yes
C2 N3 1.394(4) yes
N3 C4 1.339(5) yes
N3 H3 0.8600 ?
C4 O4 1.240(4) yes
C4 C5 1.512(5) yes
C5 C6 1.539(5) ?
C5 H5 0.9800 ?
C6 C7 1.496(7) ?
C6 H6A 0.9700 ?
C6 H6B 0.9700 ?
C7 C8 1.383(7) ?
C7 C12 1.386(7) ?
C11 C10 1.361(12) ?
C11 C12 1.391(11) ?
C11 H11 0.9300 ?
C8 C9 1.383(9) ?
C8 H8 0.9300 ?
C9 C10 1.372(10) ?
C9 H9 0.9300 ?
C10 H10 0.9300 ?
C12 H12 0.9300 ?
O1W H1W 0.99 ?
O1W H2W 0.87 ?

loop_
_geom_hbond_atom_site_label_D
_geom_hbond_atom_site_label_H
_geom_hbond_atom_site_label_A
_geom_hbond_site_symmetry_A
_geom_hbond_distance_DH
_geom_hbond_distance_HA
_geom_hbond_distance_DA
_geom_hbond_angle_DHA
N3 H3 O1W 1_655 0.86 1.90 2.750(4) 169
O1W H2W O2 1 0.87 1.85 2.712(4) 175
N1 H1 O4 1_455 0.86 2.24 3.040(4) 154
O1W H1W O4 1_445 0.99 1.88 2.864(5) 172
C5 H5 O2 1_565 0.98 2.44 3.336(5) 152

loop_
_cod_related_entry_id
_cod_related_entry_database
_cod_related_entry_code
1 ChemSpider 21378378
